data_9002332
loop_
_publ_author_name
'Haavik, C.'
'Stolen, S.'
'Fjellvag, H.'
'Hanfland, M.'
'Hausermann, D.'

_publ_section_title
;
 Equation of state of magnetite and its high-pressure modification:
 Thermodynamics of the Fe-O system at high pressure
 Sample at 40 GPa, CaTi2O4 structure type
;
_journal_name_full 'American Mineralogist'
_journal_page_first 514
_journal_page_last 523
_journal_volume 85
_journal_year 2000
_chemical_formula_sum 'Fe3 O4'
_chemical_name_mineral Magnetite-h
_space_group_IT_number 63
_symmetry_space_group_name_Hall '-B 2 2b'
_symmetry_space_group_name_H-M 'B b m m'
_cell_angle_alpha 90
_cell_angle_beta 90
_cell_angle_gamma 90
_cell_length_a 9.273
_cell_length_b 9.239
_cell_length_c 2.746
_cell_formula_units_Z 4
_cell_volume 235.259
_database_code_amcsd 0002416
_exptl_crystal_density_diffrn 6.537
_cod_database_code 9002332

loop_
_space_group_symop_operation_xyz
x,y,z
1/2+x,y,1/2+z
-x,1/2+y,z
1/2-x,1/2+y,1/2+z
x,1/2-y,-z
1/2+x,1/2-y,1/2-z
x,y,-z
1/2+x,y,1/2-z
-x,-y,z
1/2-x,-y,1/2+z
x,1/2-y,z
1/2+x,1/2-y,1/2+z
-x,1/2+y,-z
1/2-x,1/2+y,1/2-z
-x,-y,-z
1/2-x,-y,1/2-z

loop_
_atom_site_label
_atom_site_fract_x
_atom_site_fract_y
_atom_site_fract_z
Fe1 0.37500 0.25000 0.00000
Fe2(oct) 0.13500 0.08700 0.00000
O1 0.00500 0.25000 0.00000
O2 0.21400 0.60500 0.00000
O3 0.50000 0.00000 0.00000

loop_
_cod_related_entry_id
_cod_related_entry_database
_cod_related_entry_code
1 ChemSpider 4937312
2 AMCSD 0002416
